data_2241435
loop_
_publ_author_name
'Bussey, Katherine A.'
'Cavalier, Annie R.'
'Mraz, Margaret E.'
'Holderread, Ashley S.'
'Oshin, Kayode D.'
'Oliver, Allen G.'
'Zeller, Matthias'

_publ_section_title
;
 Crystal structure of
 [bis(2-aminoethyl-\k<i>N</i>)(2-{[4-(trifluoromethyl)benzylidene]amino}ethyl)amine-\k<i>N</i>]dichloridocopper(II)
;
_journal_coeditor_code PK2570
_journal_issue 1
_journal_name_full 'Acta Crystallographica Section E'
_journal_page_first 83
_journal_page_last 86
_journal_paper_doi 10.1107/S2056989015024147
_journal_volume 72
_journal_year 2016
_chemical_formula_iupac '[Cu Cl2 (C14 H21 F3 N4)]'
_chemical_formula_moiety 'C14 H21 Cl2 Cu1 F3 N4'
_chemical_formula_sum 'C14 H21 Cl2 Cu F3 N4'
_chemical_formula_weight 436.795
_chemical_name_systematic
'[Bis(2-aminoethyl-\k<i>N</i>)(2-{[4-(trifluoromethyl)benzylidene]amino}ethyl)amine-\k<i>N</i>]dichloridocopper(II)'
_space_group_crystal_system triclinic
_space_group_IT_number 2
_space_group_name_Hall '-P 1'
_space_group_name_H-M_alt 'P -1'
_symmetry_space_group_name_Hall '-P 1'
_symmetry_space_group_name_H-M 'P -1'
_atom_sites_solution_hydrogens geom
_atom_sites_solution_primary direct
_atom_sites_solution_secondary difmap
_audit_creation_method SHELXL-2014/7
_cell_angle_alpha 73.110(3)
_cell_angle_beta 75.530(2)
_cell_angle_gamma 89.010(2)
_cell_formula_units_Z 4
_cell_length_a 9.8506(6)
_cell_length_b 11.0603(7)
_cell_length_c 17.8574(12)
_cell_measurement_reflns_used 9961
_cell_measurement_temperature 100(2)
_cell_measurement_theta_max 28.3331
_cell_measurement_theta_min 2.4661
_cell_volume 1799.4(2)
_computing_cell_refinement
;
SAINT (Bruker, 2013)
;
_computing_data_collection
;
APEX2 (Bruker, 2013)
;
_computing_data_reduction
;
SAINT (Bruker, 2013)
;
_computing_molecular_graphics
;
CrystalMaker (Palmer, 2007) and <i>OLEX2</i> (Dolomanov <i>et al.</i>,
2009)
;
_computing_publication_material
;
<i>OLEX2</i> (Dolomanov <i>et al.</i>,  2009), publCIF (Westrip,
2010) and
PLATON (Spek, 2009)
;
_computing_structure_refinement
;
SHELXL (Sheldrick, 2015)
;
_computing_structure_solution
;
SHELXS97 (Sheldrick, 2008)
;
_diffrn_ambient_temperature 100(2)
_diffrn_measured_fraction_theta_full 0.999
_diffrn_measured_fraction_theta_max 0.997
_diffrn_measurement_device_type 'Bruker AXS D8 Quest CMOS'
_diffrn_measurement_method 'omega and phi scans'
_diffrn_radiation_monochromator 'laterally graded multilayer (Goebel) mirror'
_diffrn_radiation_type MoK\a
_diffrn_radiation_wavelength 0.71073
_diffrn_reflns_av_R_equivalents 0.0785
_diffrn_reflns_limit_h_max 13
_diffrn_reflns_limit_h_min -13
_diffrn_reflns_limit_k_max 14
_diffrn_reflns_limit_k_min -14
_diffrn_reflns_limit_l_max 23
_diffrn_reflns_limit_l_min -23
_diffrn_reflns_number 49937
_diffrn_reflns_theta_full 25.242
_diffrn_reflns_theta_max 28.341
_diffrn_reflns_theta_min 2.466
_exptl_absorpt_coefficient_mu 1.544
_exptl_absorpt_correction_T_max 0.7457
_exptl_absorpt_correction_T_min 0.5730
_exptl_absorpt_correction_type multi-scan
_exptl_absorpt_process_details
;
(SADABS; Bruker, 2013)
;
_exptl_crystal_colour blue
_exptl_crystal_density_diffrn 1.612
_exptl_crystal_description plate
_exptl_crystal_F_000 892
_exptl_crystal_size_max 0.300
_exptl_crystal_size_mid 0.190
_exptl_crystal_size_min 0.050
_refine_diff_density_max 1.315
_refine_diff_density_min -0.738
_refine_ls_extinction_method none
_refine_ls_goodness_of_fit_ref 1.223
_refine_ls_hydrogen_treatment constr
_refine_ls_matrix_type full
_refine_ls_number_parameters 433
_refine_ls_number_reflns 8937
_refine_ls_number_restraints 0
_refine_ls_restrained_S_all 1.223
_refine_ls_R_factor_all 0.0949
_refine_ls_R_factor_gt 0.0731
_refine_ls_shift/su_max 0.001
_refine_ls_shift/su_mean 0.000
_refine_ls_structure_factor_coef Fsqd
_refine_ls_weighting_details 'w=1/[\s^2^(Fo^2^)+(0.0341P)^2^+8.3032P] where P=(Fo^2^+2Fc^2^)/3'
_refine_ls_weighting_scheme calc
_refine_ls_wR_factor_gt 0.1433
_refine_ls_wR_factor_ref 0.1510
_reflns_number_gt 7063
_reflns_number_total 8937
_reflns_threshold_expression 'I > 2\s(I)'
_cod_data_source_file pk2570sup1.cif
_cod_data_source_block I
_cod_depositor_comments
;Adding full bibliography for 2241435.cif.

 Adding full bibliography for 2241435.cif.
;
_cod_original_formula_sum 'C14 H21 Cl2 Cu1 F3 N4'
_cod_database_code 2241435
_cod_database_fobs_code 2241435
_shelx_space_group_comment
;
The symmetry employed for this shelxl refinement is uniquely defined
by the following loop, which should always be used as a source of
symmetry information in preference to the above space-group names.
They are only intended as comments.
;
_shelx_estimated_absorpt_t_min 0.655
_shelx_estimated_absorpt_t_max 0.927

loop_
_space_group_symop_operation_xyz
'x, y, z'
'-x, -y, -z'

loop_
_atom_site_type_symbol
_atom_site_label
_atom_site_fract_x
_atom_site_fract_y
_atom_site_fract_z
_atom_site_U_iso_or_equiv
_atom_site_adp_type
_atom_site_calc_flag
_atom_site_occupancy
Cu Cu1 0.37014(6) 0.32211(5) 0.07300(3) 0.01576(13) Uani d 1
Cl Cl1 0.34574(11) 0.47852(10) -0.03695(7) 0.0181(2) Uani d 1
Cl Cl2 0.08223(11) 0.23298(9) 0.13230(7) 0.0178(2) Uani d 1
N N1 0.4341(4) 0.1932(3) 0.1650(2) 0.0148(7) Uani d 1
N N2 0.4034(4) 0.1876(3) 0.0182(2) 0.0153(7) Uani d 1
H H2A 0.3259 0.1748 0.0018 0.018 Uiso calc 1
H H2B 0.4768 0.2135 -0.0265 0.018 Uiso calc 1
N N3 0.3162(4) 0.4228(3) 0.1506(2) 0.0180(8) Uani d 1
H H3A 0.3559 0.5029 0.1269 0.022 Uiso calc 1
H H3B 0.2213 0.4275 0.1638 0.022 Uiso calc 1
N N4 0.6465(4) 0.1886(4) 0.2797(2) 0.0220(8) Uani d 1
C C1 0.3888(5) 0.0696(4) 0.1598(3) 0.0165(8) Uani d 1
H H1A 0.2853 0.0565 0.1796 0.020 Uiso calc 1
H H1B 0.4309 0.0006 0.1945 0.020 Uiso calc 1
C C2 0.4347(4) 0.0663(4) 0.0728(3) 0.0157(8) Uani d 1
H H2C 0.5367 0.0540 0.0581 0.019 Uiso calc 1
H H2D 0.3841 -0.0054 0.0666 0.019 Uiso calc 1
C C3 0.3557(5) 0.2219(4) 0.2404(3) 0.0173(9) Uani d 1
H H3C 0.3981 0.1805 0.2855 0.021 Uiso calc 1
H H3D 0.2566 0.1893 0.2555 0.021 Uiso calc 1
C C4 0.3632(5) 0.3641(4) 0.2247(3) 0.0200(9) Uani d 1
H H4A 0.3018 0.3866 0.2712 0.024 Uiso calc 1
H H4B 0.4607 0.3951 0.2175 0.024 Uiso calc 1
C C5 0.5900(4) 0.2083(4) 0.1504(3) 0.0171(9) Uani d 1
H H5A 0.6154 0.2982 0.1425 0.020 Uiso calc 1
H H5B 0.6343 0.1892 0.0993 0.020 Uiso calc 1
C C6 0.6539(5) 0.1267(4) 0.2166(3) 0.0192(9) Uani d 1
H H6A 0.6021 0.0428 0.2407 0.023 Uiso calc 1
H H6B 0.7530 0.1136 0.1927 0.023 Uiso calc 1
C C7 0.7616(5) 0.2140(4) 0.2922(3) 0.0207(9) Uani d 1
H H7 0.8456 0.1851 0.2650 0.025 Uiso calc 1
C C8 0.7687(5) 0.2881(4) 0.3484(3) 0.0229(10) Uani d 1
C C9 0.6476(6) 0.3277(5) 0.3926(3) 0.0317(12) Uani d 1
H H9 0.5578 0.2990 0.3917 0.038 Uiso calc 1
C C10 0.6578(6) 0.4083(6) 0.4375(4) 0.0380(13) Uani d 1
H H10 0.5750 0.4342 0.4679 0.046 Uiso calc 1
C C11 0.7877(7) 0.4513(5) 0.4381(3) 0.0339(12) Uani d 1
C C12 0.9094(6) 0.4099(6) 0.3972(4) 0.0365(13) Uani d 1
H H12 0.9987 0.4374 0.3993 0.044 Uiso calc 1
C C13 0.8989(6) 0.3276(5) 0.3529(3) 0.0296(11) Uani d 1
H H13 0.9818 0.2978 0.3254 0.036 Uiso calc 1
C C14 0.7966(7) 0.5463(6) 0.4827(4) 0.0439(15) Uani d 1
F F1 0.9161(5) 0.6165(4) 0.4552(2) 0.0643(13) Uani d 1
F F2 0.7837(6) 0.4938(4) 0.5606(2) 0.0708(14) Uani d 1
F F3 0.6983(6) 0.6312(5) 0.4752(4) 0.093(2) Uani d 1
Cu Cu2 -0.05556(6) 0.17013(5) 0.92597(3) 0.01768(14) Uani d 1
Cl Cl3 -0.18291(11) 0.01387(10) 1.03343(7) 0.0185(2) Uani d 1
Cl Cl4 -0.30093(11) 0.26904(10) 0.86714(7) 0.0194(2) Uani d 1
N N5 0.0850(4) 0.3019(3) 0.8338(2) 0.0139(7) Uani d 1
N N6 -0.0796(4) 0.3026(4) 0.9827(2) 0.0175(7) Uani d 1
H H6C -0.1725 0.3161 0.9980 0.021 Uiso calc 1
H H6D -0.0480 0.2753 1.0281 0.021 Uiso calc 1
N N7 -0.0460(4) 0.0769(3) 0.8452(2) 0.0172(8) Uani d 1
H H7A -0.0292 -0.0054 0.8669 0.021 Uiso calc 1
H H7B -0.1297 0.0788 0.8320 0.021 Uiso calc 1
N N8 0.4024(4) 0.3011(4) 0.7164(2) 0.0242(9) Uani d 1
C C15 0.0291(5) 0.4249(4) 0.8417(3) 0.0162(8) Uani d 1
H H15A -0.0582 0.4383 0.8232 0.019 Uiso calc 1
H H15B 0.0986 0.4951 0.8073 0.019 Uiso calc 1
C C16 -0.0011(5) 0.4240(4) 0.9293(3) 0.0170(9) Uani d 1
H H16A 0.0882 0.4326 0.9437 0.020 Uiso calc 1
H H16B -0.0576 0.4963 0.9372 0.020 Uiso calc 1
C C17 0.0714(5) 0.2776(4) 0.7581(3) 0.0176(9) Uani d 1
H H17A 0.1522 0.3193 0.7125 0.021 Uiso calc 1
H H17B -0.0158 0.3123 0.7447 0.021 Uiso calc 1
C C18 0.0672(5) 0.1352(4) 0.7717(3) 0.0190(9) Uani d 1
H H18A 0.0483 0.1155 0.7244 0.023 Uiso calc 1
H H18B 0.1585 0.1018 0.7788 0.023 Uiso calc 1
C C19 0.2302(4) 0.2903(4) 0.8443(3) 0.0165(8) Uani d 1
H H19A 0.2529 0.2006 0.8532 0.020 Uiso calc 1
H H19B 0.2315 0.3122 0.8941 0.020 Uiso calc 1
C C20 0.3469(5) 0.3718(4) 0.7746(3) 0.0214(10) Uani d 1
H H20A 0.3091 0.4512 0.7471 0.026 Uiso calc 1
H H20B 0.4233 0.3941 0.7960 0.026 Uiso calc 1
C C21 0.5325(5) 0.2848(4) 0.7024(3) 0.0221(10) Uani d 1
H H21 0.5900 0.3247 0.7249 0.027 Uiso calc 1
C C22 0.5967(5) 0.2040(5) 0.6508(3) 0.0240(10) Uani d 1
C C23 0.5150(6) 0.1411(5) 0.6187(3) 0.0288(11) Uani d 1
H H23 0.4183 0.1565 0.6248 0.035 Uiso calc 1
C C24 0.5744(6) 0.0561(5) 0.5779(3) 0.0330(12) Uani d 1
H H24 0.5180 0.0109 0.5577 0.040 Uiso calc 1
C C25 0.7162(6) 0.0377(5) 0.5668(3) 0.0327(12) Uani d 1
C C26 0.7993(6) 0.1014(6) 0.5960(4) 0.0394(14) Uani d 1
H H26 0.8970 0.0888 0.5872 0.047 Uiso calc 1
C C27 0.7394(6) 0.1846(5) 0.6383(4) 0.0327(12) Uani d 1
H H27 0.7963 0.2285 0.6589 0.039 Uiso calc 1
C C28 0.7789(7) -0.0583(6) 0.5239(4) 0.0425(15) Uani d 1
F F4 0.8768(6) -0.1210(4) 0.5533(3) 0.0730(14) Uani d 1
F F5 0.8382(6) -0.0061(4) 0.4467(3) 0.0854(18) Uani d 1
F F6 0.6850(5) -0.1463(6) 0.5298(5) 0.113(3) Uani d 1

loop_
_atom_site_aniso_label
_atom_site_aniso_U_11
_atom_site_aniso_U_22
_atom_site_aniso_U_33
_atom_site_aniso_U_12
_atom_site_aniso_U_13
_atom_site_aniso_U_23
Cu1 0.0205(3) 0.0126(2) 0.0166(3) 0.0093(2) -0.0060(2) -0.0075(2)
Cl1 0.0154(5) 0.0155(5) 0.0217(5) 0.0018(4) -0.0058(4) -0.0018(4)
Cl2 0.0161(5) 0.0132(4) 0.0255(6) 0.0022(4) -0.0049(4) -0.0085(4)
N1 0.0167(18) 0.0127(16) 0.0169(18) 0.0045(14) -0.0048(14) -0.0070(14)
N2 0.0155(17) 0.0170(17) 0.0157(18) 0.0062(14) -0.0055(14) -0.0076(14)
N3 0.0206(19) 0.0086(16) 0.026(2) 0.0037(14) -0.0063(16) -0.0061(15)
N4 0.025(2) 0.025(2) 0.019(2) 0.0040(16) -0.0080(16) -0.0085(16)
C1 0.020(2) 0.0135(19) 0.017(2) 0.0017(16) -0.0043(17) -0.0063(16)
C2 0.015(2) 0.017(2) 0.020(2) 0.0068(16) -0.0071(17) -0.0125(17)
C3 0.021(2) 0.018(2) 0.013(2) 0.0043(17) -0.0015(16) -0.0077(17)
C4 0.020(2) 0.024(2) 0.020(2) 0.0028(18) -0.0043(18) -0.0136(19)
C5 0.014(2) 0.015(2) 0.022(2) 0.0019(16) -0.0045(17) -0.0069(17)
C6 0.020(2) 0.018(2) 0.022(2) 0.0014(17) -0.0075(18) -0.0094(18)
C7 0.024(2) 0.020(2) 0.018(2) 0.0044(18) -0.0048(18) -0.0066(18)
C8 0.032(3) 0.021(2) 0.014(2) -0.0002(19) -0.0067(19) -0.0018(18)
C9 0.031(3) 0.037(3) 0.029(3) -0.001(2) -0.005(2) -0.016(2)
C10 0.042(3) 0.043(3) 0.036(3) 0.007(3) -0.007(3) -0.024(3)
C11 0.055(4) 0.028(3) 0.025(3) 0.003(2) -0.018(3) -0.011(2)
C12 0.041(3) 0.041(3) 0.035(3) 0.001(3) -0.020(3) -0.014(3)
C13 0.033(3) 0.034(3) 0.026(3) 0.005(2) -0.010(2) -0.013(2)
C14 0.053(4) 0.046(4) 0.046(4) 0.010(3) -0.024(3) -0.025(3)
F1 0.108(4) 0.045(2) 0.045(2) -0.023(2) -0.017(2) -0.0216(19)
F2 0.121(4) 0.062(3) 0.031(2) -0.032(3) -0.012(2) -0.0215(19)
F3 0.114(4) 0.085(4) 0.142(5) 0.048(3) -0.082(4) -0.086(4)
Cu2 0.0214(3) 0.0159(3) 0.0160(3) -0.0060(2) -0.0010(2) -0.0079(2)
Cl3 0.0143(5) 0.0183(5) 0.0204(5) 0.0000(4) -0.0045(4) -0.0019(4)
Cl4 0.0191(5) 0.0137(5) 0.0277(6) 0.0046(4) -0.0064(4) -0.0094(4)
N5 0.0182(18) 0.0102(16) 0.0143(18) 0.0026(13) -0.0037(14) -0.0056(14)
N6 0.0166(18) 0.0214(19) 0.0157(18) -0.0010(14) -0.0026(14) -0.0086(15)
N7 0.0180(18) 0.0117(17) 0.025(2) 0.0040(14) -0.0063(15) -0.0089(15)
N8 0.023(2) 0.026(2) 0.022(2) 0.0042(16) -0.0009(16) -0.0093(17)
C15 0.019(2) 0.0127(19) 0.020(2) 0.0063(16) -0.0040(17) -0.0097(17)
C16 0.016(2) 0.019(2) 0.020(2) 0.0005(16) -0.0025(17) -0.0126(18)
C17 0.023(2) 0.018(2) 0.015(2) 0.0040(17) -0.0042(17) -0.0103(17)
C18 0.023(2) 0.017(2) 0.020(2) 0.0055(17) -0.0045(18) -0.0114(18)
C19 0.016(2) 0.0143(19) 0.020(2) 0.0024(16) -0.0044(17) -0.0062(17)
C20 0.020(2) 0.018(2) 0.025(2) 0.0025(17) 0.0001(18) -0.0085(19)
C21 0.026(2) 0.020(2) 0.019(2) 0.0013(18) -0.0044(19) -0.0053(18)
C22 0.028(3) 0.024(2) 0.015(2) 0.0053(19) 0.0034(18) -0.0053(19)
C23 0.032(3) 0.033(3) 0.021(2) 0.008(2) -0.004(2) -0.011(2)
C24 0.039(3) 0.039(3) 0.021(3) 0.006(2) -0.005(2) -0.012(2)
C25 0.036(3) 0.030(3) 0.026(3) 0.005(2) 0.005(2) -0.011(2)
C26 0.025(3) 0.041(3) 0.049(4) 0.008(2) 0.003(2) -0.020(3)
C27 0.026(3) 0.033(3) 0.039(3) 0.001(2) -0.001(2) -0.016(2)
C28 0.043(3) 0.043(3) 0.040(3) 0.006(3) 0.004(3) -0.024(3)
F4 0.109(4) 0.060(3) 0.058(3) 0.053(3) -0.021(3) -0.031(2)
F5 0.145(5) 0.065(3) 0.033(2) 0.053(3) 0.002(3) -0.019(2)
F6 0.062(3) 0.106(4) 0.195(7) -0.007(3) 0.016(4) -0.124(5)

loop_
_atom_type_symbol
_atom_type_description
_atom_type_scat_dispersion_real
_atom_type_scat_dispersion_imag
_atom_type_scat_source
C C 0.0033 0.0016 'International Tables Vol C Tables 4.2.6.8 and 6.1.1.4'
H H 0.0000 0.0000 'International Tables Vol C Tables 4.2.6.8 and 6.1.1.4'
Cl Cl 0.1484 0.1585 'International Tables Vol C Tables 4.2.6.8 and 6.1.1.4'
Cu Cu 0.3201 1.2651 'International Tables Vol C Tables 4.2.6.8 and 6.1.1.4'
F F 0.0171 0.0103 'International Tables Vol C Tables 4.2.6.8 and 6.1.1.4'
N N 0.0061 0.0033 'International Tables Vol C Tables 4.2.6.8 and 6.1.1.4'

loop_
_geom_angle_atom_site_label_1
_geom_angle_atom_site_label_2
_geom_angle_atom_site_label_3
_geom_angle_site_symmetry_3
_geom_angle
_geom_angle_publ_flag
N2 Cu1 N3 . 166.47(15) y
N2 Cu1 N1 . 84.81(14) y
N3 Cu1 N1 . 85.31(14) y
N2 Cu1 Cl1 . 95.85(11) y
N3 Cu1 Cl1 . 95.68(11) y
N1 Cu1 Cl1 . 168.47(11) y
N2 Cu1 Cl2 . 88.27(11) y
N3 Cu1 Cl2 . 83.37(11) y
N1 Cu1 Cl2 . 94.77(10) y
Cl1 Cu1 Cl2 . 96.76(4) y
N2 Cu1 Cl1 2_665 115.18(11) y
N3 Cu1 Cl1 2_665 74.19(11) y
N1 Cu1 Cl1 2_665 90.95(10) y
Cl1 Cu1 Cl1 2_665 78.32(4) y
Cl2 Cu1 Cl1 2_665 156.30(3) y
C1 N1 C3 . 113.3(3) ?
C1 N1 C5 . 112.1(3) ?
C3 N1 C5 . 112.9(3) ?
C1 N1 Cu1 . 103.3(3) ?
C3 N1 Cu1 . 104.8(2) ?
C5 N1 Cu1 . 109.8(3) ?
C2 N2 Cu1 . 111.7(3) ?
C2 N2 H2A . 109.3 ?
Cu1 N2 H2A . 109.3 ?
C2 N2 H2B . 109.3 ?
Cu1 N2 H2B . 109.3 ?
H2A N2 H2B . 107.9 ?
C4 N3 Cu1 . 110.5(3) ?
C4 N3 H3A . 109.5 ?
Cu1 N3 H3A . 109.5 ?
C4 N3 H3B . 109.5 ?
Cu1 N3 H3B . 109.5 ?
H3A N3 H3B . 108.1 ?
C7 N4 C6 . 116.6(4) ?
N1 C1 C2 . 109.9(4) ?
N1 C1 H1A . 109.7 ?
C2 C1 H1A . 109.7 ?
N1 C1 H1B . 109.7 ?
C2 C1 H1B . 109.7 ?
H1A C1 H1B . 108.2 ?
N2 C2 C1 . 109.4(3) ?
N2 C2 H2C . 109.8 ?
C1 C2 H2C . 109.8 ?
N2 C2 H2D . 109.8 ?
C1 C2 H2D . 109.8 ?
H2C C2 H2D . 108.2 ?
N1 C3 C4 . 108.3(4) ?
N1 C3 H3C . 110.0 ?
C4 C3 H3C . 110.0 ?
N1 C3 H3D . 110.0 ?
C4 C3 H3D . 110.0 ?
H3C C3 H3D . 108.4 ?
N3 C4 C3 . 108.1(4) ?
N3 C4 H4A . 110.1 ?
C3 C4 H4A . 110.1 ?
N3 C4 H4B . 110.1 ?
C3 C4 H4B . 110.1 ?
H4A C4 H4B . 108.4 ?
N1 C5 C6 . 116.6(4) ?
N1 C5 H5A . 108.1 ?
C6 C5 H5A . 108.1 ?
N1 C5 H5B . 108.1 ?
C6 C5 H5B . 108.1 ?
H5A C5 H5B . 107.3 ?
N4 C6 C5 . 110.1(4) ?
N4 C6 H6A . 109.6 ?
C5 C6 H6A . 109.6 ?
N4 C6 H6B . 109.6 ?
C5 C6 H6B . 109.6 ?
H6A C6 H6B . 108.1 ?
N4 C7 C8 . 121.4(4) ?
N4 C7 H7 . 119.3 ?
C8 C7 H7 . 119.3 ?
C13 C8 C9 . 118.8(5) ?
C13 C8 C7 . 119.6(4) ?
C9 C8 C7 . 121.5(5) ?
C10 C9 C8 . 120.3(5) ?
C10 C9 H9 . 119.9 ?
C8 C9 H9 . 119.9 ?
C11 C10 C9 . 120.1(5) ?
C11 C10 H10 . 120.0 ?
C9 C10 H10 . 120.0 ?
C10 C11 C12 . 120.7(5) ?
C10 C11 C14 . 119.3(6) ?
C12 C11 C14 . 120.0(6) ?
C11 C12 C13 . 119.0(5) ?
C11 C12 H12 . 120.5 ?
C13 C12 H12 . 120.5 ?
C12 C13 C8 . 121.0(5) ?
C12 C13 H13 . 119.5 ?
C8 C13 H13 . 119.5 ?
F2 C14 F1 . 105.8(5) ?
F2 C14 F3 . 107.4(6) ?
F1 C14 F3 . 103.8(6) ?
F2 C14 C11 . 113.2(5) ?
F1 C14 C11 . 113.8(6) ?
F3 C14 C11 . 112.1(5) ?
N7 Cu2 N6 . 163.80(16) y
N7 Cu2 N5 . 85.50(15) y
N6 Cu2 N5 . 85.18(14) y
N7 Cu2 Cl3 . 95.55(11) y
N6 Cu2 Cl3 . 95.56(11) y
N5 Cu2 Cl3 . 171.82(11) y
N7 Cu2 Cl4 . 81.07(11) y
N6 Cu2 Cl4 . 86.35(11) y
N5 Cu2 Cl4 . 93.74(10) y
Cl3 Cu2 Cl4 . 94.44(4) y
N7 Cu2 Cl3 2_557 80.52(11) y
N6 Cu2 Cl3 2_557 113.16(12) y
N5 Cu2 Cl3 2_557 92.88(10) y
Cl3 Cu2 Cl3 2_557 79.32(4) y
Cl4 Cu2 Cl3 2_557 159.87(3) y
C19 N5 C15 . 111.4(3) ?
C19 N5 C17 . 113.2(3) ?
C15 N5 C17 . 112.4(3) ?
C19 N5 Cu2 . 111.7(3) ?
C15 N5 Cu2 . 102.9(3) ?
C17 N5 Cu2 . 104.7(3) ?
C16 N6 Cu2 . 111.2(3) ?
C16 N6 H6C . 109.4 ?
Cu2 N6 H6C . 109.4 ?
C16 N6 H6D . 109.4 ?
Cu2 N6 H6D . 109.4 ?
H6C N6 H6D . 108.0 ?
C18 N7 Cu2 . 110.0(3) ?
C18 N7 H7A . 109.7 ?
Cu2 N7 H7A . 109.7 ?
C18 N7 H7B . 109.7 ?
Cu2 N7 H7B . 109.7 ?
H7A N7 H7B . 108.2 ?
C21 N8 C20 . 116.4(4) ?
N5 C15 C16 . 109.5(4) ?
N5 C15 H15A . 109.8 ?
C16 C15 H15A . 109.8 ?
N5 C15 H15B . 109.8 ?
C16 C15 H15B . 109.8 ?
H15A C15 H15B . 108.2 ?
N6 C16 C15 . 109.5(3) ?
N6 C16 H16A . 109.8 ?
C15 C16 H16A . 109.8 ?
N6 C16 H16B . 109.8 ?
C15 C16 H16B . 109.8 ?
H16A C16 H16B . 108.2 ?
N5 C17 C18 . 108.2(4) ?
N5 C17 H17A . 110.0 ?
C18 C17 H17A . 110.0 ?
N5 C17 H17B . 110.0 ?
C18 C17 H17B . 110.0 ?
H17A C17 H17B . 108.4 ?
N7 C18 C17 . 107.7(3) ?
N7 C18 H18A . 110.2 ?
C17 C18 H18A . 110.2 ?
N7 C18 H18B . 110.2 ?
C17 C18 H18B . 110.2 ?
H18A C18 H18B . 108.5 ?
N5 C19 C20 . 116.6(4) ?
N5 C19 H19A . 108.2 ?
C20 C19 H19A . 108.2 ?
N5 C19 H19B . 108.2 ?
C20 C19 H19B . 108.2 ?
H19A C19 H19B . 107.3 ?
N8 C20 C19 . 109.5(4) ?
N8 C20 H20A . 109.8 ?
C19 C20 H20A . 109.8 ?
N8 C20 H20B . 109.8 ?
C19 C20 H20B . 109.8 ?
H20A C20 H20B . 108.2 ?
N8 C21 C22 . 120.6(5) ?
N8 C21 H21 . 119.7 ?
C22 C21 H21 . 119.7 ?
C27 C22 C23 . 119.1(5) ?
C27 C22 C21 . 119.5(5) ?
C23 C22 C21 . 121.3(4) ?
C24 C23 C22 . 120.2(5) ?
C24 C23 H23 . 119.9 ?
C22 C23 H23 . 119.9 ?
C25 C24 C23 . 119.5(5) ?
C25 C24 H24 . 120.2 ?
C23 C24 H24 . 120.2 ?
C26 C25 C24 . 121.1(5) ?
C26 C25 C28 . 120.0(5) ?
C24 C25 C28 . 118.8(5) ?
C25 C26 C27 . 119.4(5) ?
C25 C26 H26 . 120.3 ?
C27 C26 H26 . 120.3 ?
C26 C27 C22 . 120.5(5) ?
C26 C27 H27 . 119.7 ?
C22 C27 H27 . 119.7 ?
F4 C28 F5 . 105.2(5) ?
F4 C28 F6 . 104.6(6) ?
F5 C28 F6 . 107.6(6) ?
F4 C28 C25 . 113.6(6) ?
F5 C28 C25 . 112.7(5) ?
F6 C28 C25 . 112.5(5) ?

loop_
_geom_bond_atom_site_label_1
_geom_bond_atom_site_label_2
_geom_bond_site_symmetry_2
_geom_bond_distance
_geom_bond_publ_flag
Cu1 N2 . 1.986(3) y
Cu1 N3 . 1.988(4) y
Cu1 N1 . 2.062(4) y
Cu1 Cl1 . 2.2701(12) y
Cu1 Cl2 . 2.8505(12) y
Cu1 Cl1 2_665 3.4056(12) y
N1 C1 . 1.480(5) ?
N1 C3 . 1.493(5) ?
N1 C5 . 1.496(5) ?
N2 C2 . 1.491(5) ?
N2 H2A . 0.9100 ?
N2 H2B . 0.9100 ?
N3 C4 . 1.478(6) ?
N3 H3A . 0.9100 ?
N3 H3B . 0.9100 ?
N4 C7 . 1.260(6) ?
N4 C6 . 1.466(6) ?
C1 C2 . 1.518(6) ?
C1 H1A . 0.9900 ?
C1 H1B . 0.9900 ?
C2 H2C . 0.9900 ?
C2 H2D . 0.9900 ?
C3 C4 . 1.516(6) ?
C3 H3C . 0.9900 ?
C3 H3D . 0.9900 ?
C4 H4A . 0.9900 ?
C4 H4B . 0.9900 ?
C5 C6 . 1.529(6) ?
C5 H5A . 0.9900 ?
C5 H5B . 0.9900 ?
C6 H6A . 0.9900 ?
C6 H6B . 0.9900 ?
C7 C8 . 1.482(6) ?
C7 H7 . 0.9500 ?
C8 C13 . 1.390(7) ?
C8 C9 . 1.397(7) ?
C9 C10 . 1.381(8) ?
C9 H9 . 0.9500 ?
C10 C11 . 1.377(9) ?
C10 H10 . 0.9500 ?
C11 C12 . 1.385(9) ?
C11 C14 . 1.506(8) ?
C12 C13 . 1.387(8) ?
C12 H12 . 0.9500 ?
C13 H13 . 0.9500 ?
C14 F2 . 1.317(8) ?
C14 F1 . 1.323(8) ?
C14 F3 . 1.341(8) ?
Cu2 N7 . 1.986(4) y
Cu2 N6 . 1.989(4) y
Cu2 N5 . 2.070(4) y
Cu2 Cl3 . 2.2777(12) y
Cu2 Cl4 . 2.9415(12) y
Cu2 Cl3 2_557 3.1645(12) y
N5 C19 . 1.486(5) ?
N5 C15 . 1.491(5) ?
N5 C17 . 1.491(5) ?
N6 C16 . 1.494(6) ?
N6 H6C . 0.9100 ?
N6 H6D . 0.9100 ?
N7 C18 . 1.478(6) ?
N7 H7A . 0.9100 ?
N7 H7B . 0.9100 ?
N8 C21 . 1.263(6) ?
N8 C20 . 1.470(6) ?
C15 C16 . 1.515(6) ?
C15 H15A . 0.9900 ?
C15 H15B . 0.9900 ?
C16 H16A . 0.9900 ?
C16 H16B . 0.9900 ?
C17 C18 . 1.522(6) ?
C17 H17A . 0.9900 ?
C17 H17B . 0.9900 ?
C18 H18A . 0.9900 ?
C18 H18B . 0.9900 ?
C19 C20 . 1.534(6) ?
C19 H19A . 0.9900 ?
C19 H19B . 0.9900 ?
C20 H20A . 0.9900 ?
C20 H20B . 0.9900 ?
C21 C22 . 1.488(6) ?
C21 H21 . 0.9500 ?
C22 C27 . 1.390(7) ?
C22 C23 . 1.394(8) ?
C23 C24 . 1.386(7) ?
C23 H23 . 0.9500 ?
C24 C25 . 1.381(8) ?
C24 H24 . 0.9500 ?
C25 C26 . 1.373(9) ?
C25 C28 . 1.519(7) ?
C26 C27 . 1.389(8) ?
C26 H26 . 0.9500 ?
C27 H27 . 0.9500 ?
C28 F4 . 1.306(8) ?
C28 F5 . 1.312(7) ?
C28 F6 . 1.318(8) ?

loop_
_geom_hbond_atom_site_label_D
_geom_hbond_atom_site_label_H
_geom_hbond_atom_site_label_A
_geom_hbond_site_symmetry_A
_geom_hbond_distance_DH
_geom_hbond_distance_HA
_geom_hbond_distance_DA
_geom_hbond_angle_DHA
N2 H2A Cl3 2_556 0.91 2.84 3.591(4) 141.3
N2 H2B Cl4 1_654 0.91 2.46 3.365(4) 170.8
N3 H3A Cl1 2_665 0.91 2.95 3.444(4) 115.3
N3 H3A Cl4 2_566 0.91 2.60 3.334(4) 138.6
N3 H3B Cl2 . 0.91 2.83 3.281(4) 112.0
N6 H6C Cl1 2_566 0.91 2.96 3.681(4) 137.5
N6 H6D Cl2 1_556 0.91 2.45 3.342(4) 167.4
N7 H7A Cl2 2_556 0.91 2.57 3.348(4) 143.2
N7 H7B Cl4 . 0.91 2.79 3.284(4) 115.3

loop_
_geom_torsion_atom_site_label_1
_geom_torsion_atom_site_label_2
_geom_torsion_atom_site_label_3
_geom_torsion_atom_site_label_4
_geom_torsion
C3 N1 C1 C2 161.1(3)
C5 N1 C1 C2 -69.8(4)
Cu1 N1 C1 C2 48.3(4)
Cu1 N2 C2 C1 17.1(4)
N1 C1 C2 N2 -44.7(5)
C1 N1 C3 C4 -156.5(4)
C5 N1 C3 C4 74.8(4)
Cu1 N1 C3 C4 -44.7(4)
Cu1 N3 C4 C3 -33.0(4)
N1 C3 C4 N3 52.3(5)
C1 N1 C5 C6 -70.5(5)
C3 N1 C5 C6 58.9(5)
Cu1 N1 C5 C6 175.4(3)
C7 N4 C6 C5 -120.4(4)
N1 C5 C6 N4 -84.7(5)
C6 N4 C7 C8 173.7(4)
N4 C7 C8 C13 -172.1(5)
N4 C7 C8 C9 3.0(7)
C13 C8 C9 C10 2.4(8)
C7 C8 C9 C10 -172.7(5)
C8 C9 C10 C11 0.7(9)
C9 C10 C11 C12 -3.1(9)
C9 C10 C11 C14 175.8(6)
C10 C11 C12 C13 2.3(9)
C14 C11 C12 C13 -176.6(5)
C11 C12 C13 C8 0.9(8)
C9 C8 C13 C12 -3.2(8)
C7 C8 C13 C12 172.0(5)
C10 C11 C14 F2 84.1(7)
C12 C11 C14 F2 -97.1(7)
C10 C11 C14 F1 -155.1(6)
C12 C11 C14 F1 23.8(8)
C10 C11 C14 F3 -37.6(9)
C12 C11 C14 F3 141.2(6)
C19 N5 C15 C16 -71.4(4)
C17 N5 C15 C16 160.5(4)
Cu2 N5 C15 C16 48.4(4)
Cu2 N6 C16 C15 19.9(4)
N5 C15 C16 N6 -46.7(5)
C19 N5 C17 C18 77.8(4)
C15 N5 C17 C18 -155.0(4)
Cu2 N5 C17 C18 -44.0(4)
Cu2 N7 C18 C17 -35.9(4)
N5 C17 C18 N7 54.0(5)
C15 N5 C19 C20 -72.8(5)
C17 N5 C19 C20 55.0(5)
Cu2 N5 C19 C20 172.7(3)
C21 N8 C20 C19 -122.6(5)
N5 C19 C20 N8 -89.7(4)
C20 N8 C21 C22 173.9(4)
N8 C21 C22 C27 -178.1(5)
N8 C21 C22 C23 -1.9(7)
C27 C22 C23 C24 2.8(8)
C21 C22 C23 C24 -173.4(5)
C22 C23 C24 C25 -2.3(8)
C23 C24 C25 C26 0.4(9)
C23 C24 C25 C28 178.4(5)
C24 C25 C26 C27 0.9(9)
C28 C25 C26 C27 -177.0(6)
C25 C26 C27 C22 -0.4(9)
C23 C22 C27 C26 -1.5(8)
C21 C22 C27 C26 174.8(5)
C26 C25 C28 F4 34.7(8)
C24 C25 C28 F4 -143.3(6)
C26 C25 C28 F5 -84.8(8)
C24 C25 C28 F5 97.2(7)
C26 C25 C28 F6 153.2(7)
C24 C25 C28 F6 -24.8(9)
